data_1541989
loop_
_publ_author_name
'Ghammami, S.'

_publ_section_title
;
 The crystal and molecular structure of bis(tetramethylammonium)
 hexamolybdate(VI)
;
_journal_name_full 'Crystal Research and Technology'
_journal_page_first 913
_journal_page_last 917
_journal_volume 38
_journal_year 2003
_chemical_formula_sum 'C8 H24 Mo6 N2 O19'
_chemical_name_systematic '((C H3)4 N)2 (Mo6 O19)'
_space_group_IT_number 165
_symmetry_space_group_name_Hall '-P 3 2"c'
_symmetry_space_group_name_H-M 'P -3 c 1'
_cell_angle_alpha 90
_cell_angle_beta 90
_cell_angle_gamma 120
_cell_formula_units_Z 2
_cell_length_a 10.0176
_cell_length_b 10.0176
_cell_length_c 14.089
_cell_volume 1224.442
_citation_journal_id_ASTM CRTEDF
_cod_data_source_file Ghammami_CRTEDF_2003_424.cif
_cod_data_source_block C8H24Mo6N2O19
_cod_database_code 1541989

loop_
_symmetry_equiv_pos_as_xyz
x,y,z
-y,x-y,z
-x+y,-x,z
y,x,-z+1/2
-x,-x+y,-z+1/2
x-y,-y,-z+1/2
-x,-y,-z
y,-x+y,-z
x-y,x,-z
-y,-x,z-1/2
x,x-y,z-1/2
-x+y,y,z-1/2

loop_
_atom_site_label
_atom_site_type_symbol
_atom_site_fract_x
_atom_site_fract_y
_atom_site_fract_z
_atom_site_occupancy
_atom_site_U_iso_or_equiv
O4 O-2 0 0 0 1 0.0
H4 H-1 0.3007 0.7406 0.0076 1 0.0
O1 O-2 0.6228 0.8544 0.16134 1 0.0
H2 H-1 0.1585 0.7115 -0.1219 1 0.0
O2 O-2 0.7151 0.7604 -0.001 1 0.0
C1 C+4 0.1747 0.6176 -0.1538 1 0.0
H1 H-1 0.1703 0.6127 -0.2193 1 0.0
H3 H-1 0.0808 0.5035 -0.1399 1 0.0
O3 O-2 0.8911 0.8242 0.15311 1 0.0
Mo1 Mo+6 0.7835 0.9134 0.095495 1 0.0
C2 C+4 0.3333 0.6667 -0.0123 1 0.0
N1 N-3 0.3333 0.6667 -0.1185 1 0.0
